data_4065217
loop_
_publ_author_name
'Chen, Chao'
'Anselment, Timo M. J.'
'Fr\"ohlich, Roland'
'Rieger, Bernhard'
'Kehr, Gerald'
'Erker, Gerhard'

_publ_section_title
;
 o-Diarylphosphinoferrocene Sulfonate Palladium Systems for Nonalternating
 Ethene--Carbon Monoxide Copolymerization
;
_journal_issue 19
_journal_name_full Organometallics
_journal_page_first 5248
_journal_paper_doi 10.1021/om200628r
_journal_volume 30
_journal_year 2011
_chemical_formula_sum 'C25.5 H24 Cl Fe O3 P Pd S'
_chemical_formula_weight 639.18
_chemical_name_systematic
; 
 ? 
;
_space_group_IT_number 2
_symmetry_cell_setting triclinic
_symmetry_space_group_name_Hall '-P 1'
_symmetry_space_group_name_H-M 'P -1'
_atom_sites_solution_hydrogens geom
_atom_sites_solution_primary direct
_atom_sites_solution_secondary difmap
_audit_creation_method SHELXL-97
_cell_angle_alpha 90.136(1)
_cell_angle_beta 94.013(1)
_cell_angle_gamma 108.473(1)
_cell_formula_units_Z 4
_cell_length_a 10.9418(2)
_cell_length_b 14.3677(2)
_cell_length_c 16.6363(3)
_cell_measurement_reflns_used 5921
_cell_measurement_temperature 223(2)
_cell_measurement_theta_max 27.88
_cell_measurement_theta_min 4.08
_cell_volume 2473.69(7)
_computing_cell_refinement 'Collect (Nonius B.V., 1998)'
_computing_data_collection 'Collect (Nonius B.V., 1998)'
_computing_data_reduction 'Denzo-SMN (Otwinowski & Minor, 1997)'
_computing_molecular_graphics 'XP (BrukerAXS, 2000)'
_computing_publication_material 'SHELXL-97 (Sheldrick, 1997)'
_computing_structure_refinement 'SHELXL-97 (Sheldrick, 1997)'
_computing_structure_solution 'SHELXS-97 (Sheldrick, 1990)'
_diffrn_ambient_temperature 223(2)
_diffrn_measured_fraction_theta_full 0.963
_diffrn_measured_fraction_theta_max 0.963
_diffrn_measurement_device_type 'Nonius KappaCCD APEXII'
_diffrn_measurement_method '\w and \f scans'
_diffrn_radiation_monochromator 'Montel mirror'
_diffrn_radiation_source 'rotating anode Nonius FR591'
_diffrn_radiation_type MoK\a
_diffrn_radiation_wavelength 0.71073
_diffrn_reflns_av_R_equivalents 0.044
_diffrn_reflns_av_sigmaI/netI 0.0289
_diffrn_reflns_limit_h_max 14
_diffrn_reflns_limit_h_min -11
_diffrn_reflns_limit_k_max 17
_diffrn_reflns_limit_k_min -18
_diffrn_reflns_limit_l_max 21
_diffrn_reflns_limit_l_min -22
_diffrn_reflns_number 22713
_diffrn_reflns_theta_full 28.11
_diffrn_reflns_theta_max 28.11
_diffrn_reflns_theta_min 4.12
_exptl_absorpt_coefficient_mu 1.597
_exptl_absorpt_correction_T_max 0.9244
_exptl_absorpt_correction_T_min 0.6459
_exptl_absorpt_correction_type multi-scan
_exptl_absorpt_process_details 'Denzo (Otwinowski, Borek, Majewski & Minor, 2003)'
_exptl_crystal_colour yellow
_exptl_crystal_density_diffrn 1.716
_exptl_crystal_density_method 'not measured'
_exptl_crystal_description plate
_exptl_crystal_F_000 1284
_exptl_crystal_size_max 0.30
_exptl_crystal_size_mid 0.10
_exptl_crystal_size_min 0.05
_refine_diff_density_max 1.240
_refine_diff_density_min -1.079
_refine_diff_density_rms 0.107
_refine_ls_extinction_method none
_refine_ls_goodness_of_fit_ref 1.047
_refine_ls_hydrogen_treatment constr
_refine_ls_matrix_type full
_refine_ls_number_parameters 604
_refine_ls_number_reflns 11621
_refine_ls_number_restraints 0
_refine_ls_restrained_S_all 1.047
_refine_ls_R_factor_all 0.0557
_refine_ls_R_factor_gt 0.0493
_refine_ls_shift/su_max 0.001
_refine_ls_shift/su_mean 0.000
_refine_ls_structure_factor_coef Fsqd
_refine_ls_weighting_details 'calc w=1/[\s^2^(Fo^2^)+(0.0426P)^2^+9.3138P] where P=(Fo^2^+2Fc^2^)/3'
_refine_ls_weighting_scheme calc
_refine_ls_wR_factor_gt 0.1143
_refine_ls_wR_factor_ref 0.1214
_reflns_number_gt 10441
_reflns_number_total 11621
_reflns_threshold_expression >2sigma(I)
_cod_data_source_file om200628r_si_002.cif
_cod_data_source_block erk5241
_cod_original_sg_symbol_H-M P-1
_cod_original_formula_sum 'C25.50 H24 Cl Fe O3 P Pd S'
_cod_database_code 4065217

loop_
_symmetry_equiv_pos_as_xyz
'x, y, z'
'-x, -y, -z'

loop_
_atom_site_label
_atom_site_type_symbol
_atom_site_fract_x
_atom_site_fract_y
_atom_site_fract_z
_atom_site_U_iso_or_equiv
_atom_site_adp_type
_atom_site_occupancy
_atom_site_symmetry_multiplicity
_atom_site_calc_flag
_atom_site_refinement_flags
Pd1A Pd 1.12805(3) 0.97065(2) 0.393453(18) 0.03185(8) Uani 1 1 d .
Fe1A Fe 1.20186(7) 1.01351(5) 0.13825(4) 0.03994(15) Uani 1 1 d .
S1A S 0.99797(10) 1.07682(8) 0.25397(7) 0.0363(2) Uani 1 1 d .
P1A P 1.30528(9) 1.07091(7) 0.33711(6) 0.02616(18) Uani 1 1 d .
O1A O 0.9899(3) 0.9903(2) 0.3043(2) 0.0442(7) Uani 1 1 d .
O2A O 1.0095(3) 1.1627(3) 0.3033(2) 0.0500(8) Uani 1 1 d .
O3A O 0.8945(3) 1.0529(3) 0.1913(2) 0.0567(9) Uani 1 1 d .
C1A C 1.1415(4) 1.1044(3) 0.2048(2) 0.0279(7) Uani 1 1 d .
C2A C 1.2668(4) 1.1037(3) 0.2365(2) 0.0276(7) Uani 1 1 d .
C3A C 1.3521(4) 1.1362(3) 0.1740(2) 0.0387(9) Uani 1 1 d .
H3A H 1.4405 1.1423 0.1773 0.046 Uiso 1 1 calc R
C4A C 1.2814(5) 1.1577(4) 0.1060(3) 0.0441(10) Uani 1 1 d .
H4A H 1.3148 1.1809 0.0567 0.053 Uiso 1 1 calc R
C5A C 1.1519(4) 1.1383(3) 0.1250(2) 0.0351(8) Uani 1 1 d .
H5A H 1.0844 1.1466 0.0905 0.042 Uiso 1 1 calc R
C6A C 1.2577(10) 0.9226(7) 0.0654(5) 0.106(3) Uani 1 1 d .
H6A H 1.3302 0.9420 0.0347 0.127 Uiso 1 1 calc R
C7A C 1.1406(10) 0.9223(6) 0.0401(5) 0.098(3) Uani 1 1 d .
H7A H 1.1171 0.9396 -0.0118 0.117 Uiso 1 1 calc R
C8A C 1.0536(8) 0.8918(7) 0.1033(12) 0.176(7) Uani 1 1 d .
H8A H 0.9659 0.8865 0.1045 0.211 Uiso 1 1 calc R
C9A C 1.1472(13) 0.8705(4) 0.1677(6) 0.113(4) Uani 1 1 d .
H9A H 1.1277 0.8459 0.2192 0.135 Uiso 1 1 calc R
C10A C 1.2582(11) 0.8925(6) 0.1378(5) 0.097(3) Uani 1 1 d .
H10A H 1.3326 0.8871 0.1665 0.116 Uiso 1 1 calc R
C11A C 1.4434(3) 1.0282(3) 0.3290(2) 0.0278(7) Uani 1 1 d .
C12A C 1.4289(4) 0.9290(3) 0.3353(2) 0.0329(8) Uani 1 1 d .
H12A H 1.3475 0.8838 0.3434 0.040 Uiso 1 1 calc R
C13A C 1.5353(4) 0.8966(3) 0.3295(3) 0.0371(9) Uani 1 1 d .
H13A H 1.5256 0.8295 0.3343 0.044 Uiso 1 1 calc R
C14A C 1.6549(4) 0.9622(3) 0.3168(3) 0.0389(9) Uani 1 1 d .
H14A H 1.7263 0.9398 0.3133 0.047 Uiso 1 1 calc R
C15A C 1.6695(4) 1.0615(3) 0.3090(3) 0.0380(9) Uani 1 1 d .
H15A H 1.7505 1.1060 0.2990 0.046 Uiso 1 1 calc R
C16A C 1.5657(4) 1.0946(3) 0.3159(3) 0.0345(8) Uani 1 1 d .
H16A H 1.5764 1.1619 0.3118 0.041 Uiso 1 1 calc R
C21A C 1.3749(4) 1.1885(3) 0.3911(2) 0.0315(8) Uani 1 1 d .
C22A C 1.3448(5) 1.2713(3) 0.3671(3) 0.0439(10) Uani 1 1 d .
H22A H 1.2856 1.2675 0.3225 0.053 Uiso 1 1 calc R
C23A C 1.4019(6) 1.3602(4) 0.4089(4) 0.0573(13) Uani 1 1 d .
H23A H 1.3795 1.4159 0.3933 0.069 Uiso 1 1 calc R
C24A C 1.4910(6) 1.3667(4) 0.4729(3) 0.0559(13) Uani 1 1 d .
H24A H 1.5319 1.4275 0.4996 0.067 Uiso 1 1 calc R
C25A C 1.5204(6) 1.2854(4) 0.4978(3) 0.0572(13) Uani 1 1 d .
H25A H 1.5809 1.2902 0.5419 0.069 Uiso 1 1 calc R
C26A C 1.4605(5) 1.1950(4) 0.4579(3) 0.0486(11) Uani 1 1 d .
H26A H 1.4784 1.1386 0.4764 0.058 Uiso 1 1 calc R
C31A C 1.2237(6) 0.9139(4) 0.4852(3) 0.0529(12) Uani 1 1 d .
H31A H 1.2258 0.8816 0.4364 0.063 Uiso 1 1 calc R
H31B H 1.3012 0.9476 0.5154 0.063 Uiso 1 1 calc R
C32A C 1.1044(6) 0.9120(4) 0.5132(3) 0.0554(13) Uani 1 1 d .
H32A H 1.1016 0.9442 0.5619 0.067 Uiso 1 1 calc R
C33A C 0.9929(6) 0.8627(4) 0.4687(3) 0.0572(13) Uani 1 1 d .
H33A H 0.9963 0.8306 0.4200 0.069 Uiso 1 1 calc R
H33B H 0.9126 0.8608 0.4867 0.069 Uiso 1 1 calc R
Pd1B Pd 0.97075(3) 0.56273(2) 0.632444(18) 0.03300(8) Uani 1 1 d .
Fe1B Fe 0.82218(6) 0.49622(4) 0.86758(3) 0.03187(13) Uani 1 1 d .
S1B S 0.74629(10) 0.37143(8) 0.68981(7) 0.0375(2) Uani 1 1 d .
P1B P 1.07085(9) 0.51975(7) 0.74461(6) 0.02738(19) Uani 1 1 d .
O1B O 0.7816(3) 0.4675(2) 0.6501(2) 0.0475(8) Uani 1 1 d .
O2B O 0.7955(3) 0.3026(2) 0.6504(2) 0.0500(8) Uani 1 1 d .
O3B O 0.6098(3) 0.3372(3) 0.7008(2) 0.0519(8) Uani 1 1 d .
C1B C 0.8236(4) 0.3922(3) 0.7877(2) 0.0294(7) Uani 1 1 d .
C2B C 0.9540(4) 0.4517(3) 0.8114(2) 0.0276(7) Uani 1 1 d .
C3B C 0.9728(4) 0.4432(3) 0.8973(2) 0.0328(8) Uani 1 1 d .
H3B H 1.0487 0.4753 0.9295 0.039 Uiso 1 1 calc R
C4B C 0.8576(5) 0.3783(3) 0.9248(3) 0.0390(9) Uani 1 1 d .
H4B H 0.8445 0.3596 0.9784 0.047 Uiso 1 1 calc R
C5B C 0.7655(4) 0.3462(3) 0.8582(3) 0.0365(9) Uani 1 1 d .
H5B H 0.6812 0.3024 0.8598 0.044 Uiso 1 1 calc R
C6B C 0.7647(7) 0.5749(5) 0.9512(3) 0.0639(16) Uani 1 1 d .
H6B H 0.7661 0.5646 1.0070 0.077 Uiso 1 1 calc R
C7B C 0.6612(6) 0.5302(4) 0.8943(4) 0.0639(16) Uani 1 1 d .
H7B H 0.5812 0.4852 0.9054 0.077 Uiso 1 1 calc R
C8B C 0.6986(5) 0.5647(4) 0.8179(3) 0.0521(12) Uani 1 1 d .
H8B H 0.6482 0.5462 0.7688 0.063 Uiso 1 1 calc R
C9B C 0.8236(5) 0.6312(3) 0.8275(3) 0.0485(11) Uani 1 1 d .
H9B H 0.8717 0.6658 0.7862 0.058 Uiso 1 1 calc R
C10B C 0.8651(6) 0.6373(4) 0.9103(4) 0.0570(14) Uani 1 1 d .
H10B H 0.9458 0.6764 0.9337 0.068 Uiso 1 1 calc R
C11B C 1.1862(4) 0.6146(3) 0.8093(2) 0.0314(8) Uani 1 1 d .
C12B C 1.1736(4) 0.7076(3) 0.8133(3) 0.0369(9) Uani 1 1 d .
H12B H 1.1097 0.7224 0.7799 0.044 Uiso 1 1 calc R
C13B C 1.2550(5) 0.7788(3) 0.8663(3) 0.0442(10) Uani 1 1 d .
H13B H 1.2448 0.8412 0.8697 0.053 Uiso 1 1 calc R
C14B C 1.3508(5) 0.7581(4) 0.9141(3) 0.0455(11) Uani 1 1 d .
H14B H 1.4061 0.8066 0.9497 0.055 Uiso 1 1 calc R
C15B C 1.3660(4) 0.6665(4) 0.9100(3) 0.0484(11) Uani 1 1 d .
H15B H 1.4314 0.6528 0.9427 0.058 Uiso 1 1 calc R
C16B C 1.2847(4) 0.5947(3) 0.8576(3) 0.0394(9) Uani 1 1 d .
H16B H 1.2956 0.5325 0.8545 0.047 Uiso 1 1 calc R
C21B C 1.1588(4) 0.4371(3) 0.7183(2) 0.0327(8) Uani 1 1 d .
C22B C 1.1046(4) 0.3361(3) 0.7248(3) 0.0418(10) Uani 1 1 d .
H22B H 1.0239 0.3100 0.7463 0.050 Uiso 1 1 calc R
C23B C 1.1699(5) 0.2736(4) 0.6995(4) 0.0542(12) Uani 1 1 d .
H23B H 1.1326 0.2053 0.7032 0.065 Uiso 1 1 calc R
C24B C 1.2892(6) 0.3118(4) 0.6688(4) 0.0578(13) Uani 1 1 d .
H24B H 1.3331 0.2695 0.6518 0.069 Uiso 1 1 calc R
C25B C 1.3436(5) 0.4111(4) 0.6632(3) 0.0536(12) Uani 1 1 d .
H25B H 1.4257 0.4368 0.6433 0.064 Uiso 1 1 calc R
C26B C 1.2787(4) 0.4742(4) 0.6867(3) 0.0438(10) Uani 1 1 d .
H26B H 1.3157 0.5423 0.6812 0.053 Uiso 1 1 calc R
C31B C 1.1258(5) 0.6781(4) 0.5946(3) 0.0504(12) Uani 1 1 d .
H31C H 1.0928 0.7003 0.6389 0.061 Uiso 1 1 calc R
H31D H 1.2135 0.6823 0.5966 0.061 Uiso 1 1 calc R
C32B C 1.0447(6) 0.6390(4) 0.5259(3) 0.0558(13) Uani 1 1 d .
H32B H 1.0778 0.6168 0.4816 0.067 Uiso 1 1 calc R
C33B C 0.9171(6) 0.6329(4) 0.5228(3) 0.0630(16) Uani 1 1 d .
H33C H 0.8839 0.6550 0.5670 0.076 Uiso 1 1 calc R
H33D H 0.8626 0.6065 0.4765 0.076 Uiso 1 1 calc R
C100 C 1.3501(10) 1.1934(9) -0.1523(5) 0.116(3) Uani 1 1 d .
H10C H 1.2668 1.1522 -0.1774 0.140 Uiso 1 1 calc R
H10D H 1.4047 1.2237 -0.1956 0.140 Uiso 1 1 calc R
Cl1 Cl 1.3253(3) 1.2846(2) -0.09475(14) 0.1285(10) Uani 1 1 d .
Cl2 Cl 1.4214(2) 1.1208(3) -0.09869(12) 0.1219(9) Uani 1 1 d .

loop_
_atom_site_aniso_label
_atom_site_aniso_U_11
_atom_site_aniso_U_22
_atom_site_aniso_U_33
_atom_site_aniso_U_23
_atom_site_aniso_U_13
_atom_site_aniso_U_12
Pd1A 0.03386(16) 0.02877(15) 0.03481(16) 0.00722(11) 0.00936(12) 0.01114(12)
Fe1A 0.0544(4) 0.0375(3) 0.0341(3) -0.0078(2) 0.0000(3) 0.0241(3)
S1A 0.0274(4) 0.0445(5) 0.0415(5) 0.0066(4) 0.0043(4) 0.0174(4)
P1A 0.0263(4) 0.0264(4) 0.0273(4) 0.0024(3) 0.0031(3) 0.0102(3)
O1A 0.0299(15) 0.0440(17) 0.0564(19) 0.0124(14) 0.0042(13) 0.0082(13)
O2A 0.052(2) 0.056(2) 0.054(2) 0.0035(16) 0.0176(16) 0.0318(17)
O3A 0.0318(16) 0.082(3) 0.058(2) 0.0083(19) -0.0069(15) 0.0219(17)
C1A 0.0297(18) 0.0260(16) 0.0308(18) 0.0011(14) 0.0026(14) 0.0128(14)
C2A 0.0281(17) 0.0296(17) 0.0265(17) -0.0003(13) 0.0044(14) 0.0107(14)
C3A 0.033(2) 0.050(2) 0.032(2) 0.0041(17) 0.0091(16) 0.0105(18)
C4A 0.053(3) 0.051(3) 0.031(2) 0.0053(18) 0.0089(19) 0.020(2)
C5A 0.046(2) 0.0326(19) 0.0293(19) -0.0004(15) -0.0017(16) 0.0168(17)
C6A 0.148(8) 0.115(7) 0.082(5) -0.052(5) -0.010(5) 0.084(6)
C7A 0.134(7) 0.079(5) 0.087(5) -0.054(4) -0.066(5) 0.060(5)
C8A 0.052(4) 0.066(5) 0.39(2) -0.131(9) 0.008(8) -0.001(4)
C9A 0.179(10) 0.029(3) 0.111(7) -0.016(3) 0.071(7) -0.007(4)
C10A 0.171(10) 0.065(4) 0.079(5) -0.013(4) -0.009(6) 0.074(6)
C11A 0.0260(17) 0.0291(17) 0.0290(17) -0.0009(14) 0.0007(13) 0.0101(14)
C12A 0.0313(19) 0.0278(18) 0.040(2) 0.0016(15) 0.0026(16) 0.0090(15)
C13A 0.041(2) 0.0309(19) 0.045(2) 0.0012(16) 0.0014(18) 0.0196(17)
C14A 0.032(2) 0.044(2) 0.044(2) -0.0012(18) 0.0016(17) 0.0184(18)
C15A 0.0256(18) 0.041(2) 0.047(2) -0.0019(18) 0.0035(16) 0.0098(16)
C16A 0.0302(19) 0.0302(19) 0.042(2) -0.0003(16) -0.0006(16) 0.0090(15)
C21A 0.0342(19) 0.0317(18) 0.0285(18) 0.0003(14) 0.0021(15) 0.0104(15)
C22A 0.053(3) 0.031(2) 0.048(3) -0.0031(18) -0.008(2) 0.0159(19)
C23A 0.073(4) 0.033(2) 0.068(3) -0.006(2) -0.006(3) 0.022(2)
C24A 0.075(4) 0.037(2) 0.050(3) -0.015(2) 0.001(3) 0.010(2)
C25A 0.070(4) 0.056(3) 0.040(3) -0.013(2) -0.013(2) 0.016(3)
C26A 0.069(3) 0.043(2) 0.035(2) -0.0033(19) -0.008(2) 0.023(2)
C31A 0.066(3) 0.067(3) 0.037(2) 0.019(2) 0.006(2) 0.037(3)
C32A 0.078(4) 0.054(3) 0.039(2) 0.017(2) 0.019(2) 0.025(3)
C33A 0.059(3) 0.056(3) 0.057(3) 0.025(2) 0.022(3) 0.013(2)
Pd1B 0.04401(18) 0.02657(14) 0.02783(15) 0.00231(11) -0.00182(12) 0.01132(12)
Fe1B 0.0363(3) 0.0278(3) 0.0346(3) 0.0022(2) 0.0057(2) 0.0139(2)
S1B 0.0333(5) 0.0339(5) 0.0394(5) -0.0035(4) -0.0053(4) 0.0041(4)
P1B 0.0289(4) 0.0248(4) 0.0274(4) 0.0023(3) 0.0014(3) 0.0072(4)
O1B 0.0426(17) 0.0426(17) 0.0491(18) 0.0064(14) -0.0132(14) 0.0054(14)
O2B 0.055(2) 0.0467(18) 0.0456(18) -0.0161(14) -0.0019(15) 0.0134(15)
O3B 0.0303(16) 0.0521(19) 0.063(2) -0.0071(16) -0.0069(15) 0.0005(14)
C1B 0.0280(17) 0.0250(16) 0.0351(19) 0.0002(14) 0.0024(14) 0.0081(14)
C2B 0.0293(17) 0.0271(17) 0.0271(17) 0.0007(13) 0.0005(14) 0.0101(14)
C3B 0.039(2) 0.0300(18) 0.0315(19) 0.0026(15) 0.0003(15) 0.0139(16)
C4B 0.054(3) 0.033(2) 0.034(2) 0.0100(16) 0.0107(18) 0.0183(19)
C5B 0.037(2) 0.0256(18) 0.047(2) 0.0054(16) 0.0095(17) 0.0083(16)
C6B 0.100(5) 0.072(4) 0.047(3) 0.000(3) 0.018(3) 0.063(4)
C7B 0.057(3) 0.052(3) 0.097(5) 0.017(3) 0.033(3) 0.032(3)
C8B 0.054(3) 0.051(3) 0.062(3) -0.002(2) -0.006(2) 0.034(2)
C9B 0.063(3) 0.036(2) 0.057(3) 0.009(2) 0.010(2) 0.030(2)
C10B 0.072(4) 0.039(2) 0.066(3) -0.016(2) -0.009(3) 0.030(2)
C11B 0.0299(18) 0.0301(18) 0.0311(18) 0.0013(14) 0.0014(14) 0.0053(15)
C12B 0.035(2) 0.033(2) 0.038(2) 0.0016(16) -0.0002(16) 0.0034(16)
C13B 0.046(2) 0.034(2) 0.042(2) -0.0091(18) 0.0046(19) -0.0024(18)
C14B 0.040(2) 0.045(2) 0.037(2) -0.0086(19) -0.0012(18) -0.0040(19)
C15B 0.034(2) 0.065(3) 0.037(2) 0.002(2) -0.0071(18) 0.005(2)
C16B 0.037(2) 0.041(2) 0.038(2) 0.0053(17) 0.0003(17) 0.0085(18)
C21B 0.0325(19) 0.0323(19) 0.034(2) 0.0015(15) 0.0024(15) 0.0116(15)
C22B 0.036(2) 0.036(2) 0.056(3) 0.0055(19) 0.0112(19) 0.0141(18)
C23B 0.055(3) 0.041(2) 0.073(4) 0.004(2) 0.006(3) 0.025(2)
C24B 0.060(3) 0.056(3) 0.073(4) 0.002(3) 0.014(3) 0.039(3)
C25B 0.044(3) 0.062(3) 0.061(3) 0.006(2) 0.019(2) 0.023(2)
C26B 0.039(2) 0.046(2) 0.050(3) 0.007(2) 0.0131(19) 0.0152(19)
C31B 0.057(3) 0.044(2) 0.042(2) 0.015(2) 0.015(2) 0.003(2)
C32B 0.086(4) 0.044(3) 0.037(2) 0.013(2) 0.016(2) 0.017(3)
C33B 0.083(4) 0.059(3) 0.040(3) 0.023(2) -0.010(3) 0.014(3)
C100 0.116(7) 0.187(10) 0.072(5) -0.017(6) 0.004(5) 0.086(7)
Cl1 0.177(3) 0.149(2) 0.0656(12) -0.0128(13) 0.0071(14) 0.060(2)
Cl2 0.0966(15) 0.219(3) 0.0623(11) -0.0046(14) -0.0071(10) 0.0705(18)

loop_
_atom_type_symbol
_atom_type_description
_atom_type_scat_dispersion_real
_atom_type_scat_dispersion_imag
_atom_type_scat_source
C C 0.0033 0.0016 'International Tables Vol C Tables 4.2.6.8 and 6.1.1.4'
H H 0.0000 0.0000 'International Tables Vol C Tables 4.2.6.8 and 6.1.1.4'
O O 0.0106 0.0060 'International Tables Vol C Tables 4.2.6.8 and 6.1.1.4'
P P 0.1023 0.0942 'International Tables Vol C Tables 4.2.6.8 and 6.1.1.4'
S S 0.1246 0.1234 'International Tables Vol C Tables 4.2.6.8 and 6.1.1.4'
Cl Cl 0.1484 0.1585 'International Tables Vol C Tables 4.2.6.8 and 6.1.1.4'
Fe Fe 0.3463 0.8444 'International Tables Vol C Tables 4.2.6.8 and 6.1.1.4'
Pd Pd -0.9988 1.0072 'International Tables Vol C Tables 4.2.6.8 and 6.1.1.4'

loop_
_geom_angle_atom_site_label_1
_geom_angle_atom_site_label_2
_geom_angle_atom_site_label_3
_geom_angle
C31A Pd1A O1A 163.97(19)
C31A Pd1A C32A 38.5(2)
O1A Pd1A C32A 130.69(19)
C31A Pd1A C33A 67.0(2)
O1A Pd1A C33A 98.44(18)
C32A Pd1A C33A 36.1(2)
C31A Pd1A P1A 98.38(16)
O1A Pd1A P1A 96.03(9)
C32A Pd1A P1A 131.05(17)
C33A Pd1A P1A 165.32(16)
C1A Fe1A C10A 145.9(3)
C1A Fe1A C9A 117.3(3)
C10A Fe1A C9A 37.2(4)
C1A Fe1A C8A 110.9(3)
C10A Fe1A C8A 68.2(4)
C9A Fe1A C8A 44.4(5)
C1A Fe1A C2A 41.82(14)
C10A Fe1A C2A 115.4(3)
C9A Fe1A C2A 111.9(3)
C8A Fe1A C2A 138.9(5)
C1A Fe1A C7A 139.5(3)
C10A Fe1A C7A 63.5(3)
C9A Fe1A C7A 67.7(4)
C8A Fe1A C7A 41.7(5)
C2A Fe1A C7A 178.7(3)
C1A Fe1A C6A 176.9(3)
C10A Fe1A C6A 36.8(3)
C9A Fe1A C6A 64.1(4)
C8A Fe1A C6A 68.0(4)
C2A Fe1A C6A 140.8(3)
C7A Fe1A C6A 37.9(3)
C1A Fe1A C5A 40.96(15)
C10A Fe1A C5A 173.1(3)
C9A Fe1A C5A 147.4(4)
C8A Fe1A C5A 112.0(4)
C2A Fe1A C5A 69.29(15)
C7A Fe1A C5A 111.7(2)
C6A Fe1A C5A 136.4(3)
C1A Fe1A C3A 69.19(16)
C10A Fe1A C3A 111.5(3)
C9A Fe1A C3A 135.3(4)
C8A Fe1A C3A 179.7(6)
C2A Fe1A C3A 41.02(15)
C7A Fe1A C3A 138.4(4)
C6A Fe1A C3A 111.9(3)
C5A Fe1A C3A 68.23(18)
C1A Fe1A C4A 68.53(17)
C10A Fe1A C4A 135.3(4)
C9A Fe1A C4A 172.4(4)
C8A Fe1A C4A 140.0(6)
C2A Fe1A C4A 68.65(16)
C7A Fe1A C4A 111.5(3)
C6A Fe1A C4A 110.3(4)
C5A Fe1A C4A 40.24(18)
C3A Fe1A C4A 40.28(18)
O3A S1A O2A 115.2(2)
O3A S1A O1A 110.3(2)
O2A S1A O1A 111.3(2)
O3A S1A C1A 106.0(2)
O2A S1A C1A 105.90(19)
O1A S1A C1A 107.60(18)
C2A P1A C11A 104.87(17)
C2A P1A C21A 104.05(17)
C11A P1A C21A 103.15(18)
C2A P1A Pd1A 112.06(13)
C11A P1A Pd1A 118.53(13)
C21A P1A Pd1A 112.79(13)
S1A O1A Pd1A 128.68(19)
C5A C1A C2A 108.3(3)
C5A C1A S1A 123.1(3)
C2A C1A S1A 128.5(3)
C5A C1A Fe1A 71.0(2)
C2A C1A Fe1A 70.0(2)
S1A C1A Fe1A 127.8(2)
C3A C2A C1A 106.7(3)
C3A C2A P1A 127.8(3)
C1A C2A P1A 125.4(3)
C3A C2A Fe1A 70.3(2)
C1A C2A Fe1A 68.2(2)
P1A C2A Fe1A 127.6(2)
C4A C3A C2A 108.5(4)
C4A C3A Fe1A 70.6(3)
C2A C3A Fe1A 68.7(2)
C4A C3A H3A 125.7
C2A C3A H3A 125.7
Fe1A C3A H3A 126.5
C5A C4A C3A 108.3(4)
C5A C4A Fe1A 69.0(3)
C3A C4A Fe1A 69.1(3)
C5A C4A H4A 125.9
C3A C4A H4A 125.9
Fe1A C4A H4A 127.6
C4A C5A C1A 108.2(4)
C4A C5A Fe1A 70.8(3)
C1A C5A Fe1A 68.0(2)
C4A C5A H5A 125.9
C1A C5A H5A 125.9
Fe1A C5A H5A 126.9
C10A C6A C7A 110.0(11)
C10A C6A Fe1A 70.8(4)
C7A C6A Fe1A 70.7(4)
C10A C6A H6A 125.0
C7A C6A H6A 125.0
Fe1A C6A H6A 125.1
C6A C7A C8A 110.5(9)
C6A C7A Fe1A 71.5(4)
C8A C7A Fe1A 69.0(4)
C6A C7A H7A 124.8
C8A C7A H7A 124.8
Fe1A C7A H7A 126.4
C7A C8A C9A 98.7(6)
C7A C8A Fe1A 69.3(4)
C9A C8A Fe1A 67.8(4)
C7A C8A H8A 130.6
C9A C8A H8A 130.6
Fe1A C8A H8A 124.2
C10A C9A C8A 106.9(9)
C10A C9A Fe1A 71.3(4)
C8A C9A Fe1A 67.8(5)
C10A C9A H9A 126.6
C8A C9A H9A 126.6
Fe1A C9A H9A 125.8
C6A C10A C9A 113.8(10)
C6A C10A Fe1A 72.3(4)
C9A C10A Fe1A 71.5(5)
C6A C10A H10A 123.1
C9A C10A H10A 123.1
Fe1A C10A H10A 124.7
C12A C11A C16A 119.3(3)
C12A C11A P1A 120.0(3)
C16A C11A P1A 120.8(3)
C11A C12A C13A 119.8(4)
C11A C12A H12A 120.1
C13A C12A H12A 120.1
C14A C13A C12A 120.6(4)
C14A C13A H13A 119.7
C12A C13A H13A 119.7
C13A C14A C15A 119.9(4)
C13A C14A H14A 120.0
C15A C14A H14A 120.0
C16A C15A C14A 120.1(4)
C16A C15A H15A 120.0
C14A C15A H15A 120.0
C15A C16A C11A 120.4(4)
C15A C16A H16A 119.8
C11A C16A H16A 119.8
C26A C21A C22A 119.2(4)
C26A C21A P1A 119.0(3)
C22A C21A P1A 121.8(3)
C21A C22A C23A 120.1(4)
C21A C22A H22A 119.9
C23A C22A H22A 119.9
C24A C23A C22A 120.1(5)
C24A C23A H23A 120.0
C22A C23A H23A 120.0
C25A C24A C23A 120.4(5)
C25A C24A H24A 119.8
C23A C24A H24A 119.8
C24A C25A C26A 120.0(5)
C24A C25A H25A 120.0
C26A C25A H25A 120.0
C21A C26A C25A 120.2(5)
C21A C26A H26A 119.9
C25A C26A H26A 119.9
C32A C31A Pd1A 73.2(3)
C32A C31A H31A 120.0
Pd1A C31A H31A 71.7
C32A C31A H31B 120.0
Pd1A C31A H31B 127.0
H31A C31A H31B 120.0
C33A C32A C31A 119.2(5)
C33A C32A Pd1A 74.5(3)
C31A C32A Pd1A 68.3(3)
C33A C32A H32A 120.4
C31A C32A H32A 120.4
Pd1A C32A H32A 129.0
C32A C33A Pd1A 69.3(3)
C32A C33A H33A 120.0
Pd1A C33A H33A 72.2
C32A C33A H33B 120.0
Pd1A C33A H33B 131.2
H33A C33A H33B 120.0
C31B Pd1B O1B 163.10(18)
C31B Pd1B C32B 38.3(2)
O1B Pd1B C32B 129.29(19)
C31B Pd1B C33B 67.4(2)
O1B Pd1B C33B 96.73(19)
C32B Pd1B C33B 36.4(2)
C31B Pd1B P1B 99.20(15)
O1B Pd1B P1B 96.48(9)
C32B Pd1B P1B 132.08(18)
C33B Pd1B P1B 166.51(17)
C1B Fe1B C2B 41.76(15)
C1B Fe1B C8B 106.53(19)
C2B Fe1B C8B 127.62(19)
C1B Fe1B C6B 162.6(2)
C2B Fe1B C6B 154.6(2)
C8B Fe1B C6B 67.6(2)
C1B Fe1B C10B 154.8(2)
C2B Fe1B C10B 121.2(2)
C8B Fe1B C10B 67.6(2)
C6B Fe1B C10B 40.0(3)
C1B Fe1B C7B 124.9(2)
C2B Fe1B C7B 164.3(2)
C8B Fe1B C7B 40.2(2)
C6B Fe1B C7B 40.2(3)
C10B Fe1B C7B 67.4(3)
C1B Fe1B C9B 119.35(19)
C2B Fe1B C9B 109.75(18)
C8B Fe1B C9B 39.9(2)
C6B Fe1B C9B 67.5(2)
C10B Fe1B C9B 40.4(2)
C7B Fe1B C9B 67.3(2)
C1B Fe1B C5B 41.44(16)
C2B Fe1B C5B 69.46(16)
C8B Fe1B C5B 117.6(2)
C6B Fe1B C5B 125.2(2)
C10B Fe1B C5B 163.5(2)
C7B Fe1B C5B 105.7(2)
C9B Fe1B C5B 152.7(2)
C1B Fe1B C3B 69.45(16)
C2B Fe1B C3B 41.24(15)
C8B Fe1B C3B 166.8(2)
C6B Fe1B C3B 119.9(2)
C10B Fe1B C3B 110.4(2)
C7B Fe1B C3B 152.3(2)
C9B Fe1B C3B 130.20(19)
C5B Fe1B C3B 68.24(17)
C1B Fe1B C4B 68.82(16)
C2B Fe1B C4B 68.68(16)
C8B Fe1B C4B 151.4(2)
C6B Fe1B C4B 108.0(2)
C10B Fe1B C4B 128.3(2)
C7B Fe1B C4B 117.9(2)
C9B Fe1B C4B 166.8(2)
C5B Fe1B C4B 40.17(18)
C3B Fe1B C4B 40.13(17)
O3B S1B O2B 115.5(2)
O3B S1B O1B 110.3(2)
O2B S1B O1B 111.8(2)
O3B S1B C1B 105.5(2)
O2B S1B C1B 106.28(19)
O1B S1B C1B 106.78(18)
C2B P1B C21B 105.11(18)
C2B P1B C11B 104.32(17)
C21B P1B C11B 104.75(19)
C2B P1B Pd1B 110.71(12)
C21B P1B Pd1B 110.91(13)
C11B P1B Pd1B 119.86(13)
S1B O1B Pd1B 127.4(2)
C5B C1B C2B 108.1(3)
C5B C1B S1B 124.1(3)
C2B C1B S1B 127.7(3)
C5B C1B Fe1B 71.0(2)
C2B C1B Fe1B 70.2(2)
S1B C1B Fe1B 126.8(2)
C1B C2B C3B 106.9(3)
C1B C2B P1B 125.7(3)
C3B C2B P1B 127.4(3)
C1B C2B Fe1B 68.0(2)
C3B C2B Fe1B 70.2(2)
P1B C2B Fe1B 128.31(19)
C4B C3B C2B 108.4(4)
C4B C3B Fe1B 70.6(2)
C2B C3B Fe1B 68.5(2)
C4B C3B H3B 125.8
C2B C3B H3B 125.8
Fe1B C3B H3B 126.6
C5B C4B C3B 108.7(4)
C5B C4B Fe1B 68.9(2)
C3B C4B Fe1B 69.2(2)
C5B C4B H4B 125.6
C3B C4B H4B 125.6
Fe1B C4B H4B 127.8
C4B C5B C1B 107.9(4)
C4B C5B Fe1B 70.9(2)
C1B C5B Fe1B 67.6(2)
C4B C5B H5B 126.0
C1B C5B H5B 126.0
Fe1B C5B H5B 127.1
C10B C6B C7B 108.1(5)
C10B C6B Fe1B 70.0(3)
C7B C6B Fe1B 70.1(3)
C10B C6B H6B 125.9
C7B C6B H6B 125.9
Fe1B C6B H6B 125.5
C6B C7B C8B 107.9(5)
C6B C7B Fe1B 69.7(3)
C8B C7B Fe1B 69.7(3)
C6B C7B H7B 126.0
C8B C7B H7B 126.0
Fe1B C7B H7B 126.1
C9B C8B C7B 108.1(5)
C9B C8B Fe1B 70.2(3)
C7B C8B Fe1B 70.1(3)
C9B C8B H8B 126.0
C7B C8B H8B 126.0
Fe1B C8B H8B 125.3
C8B C9B C10B 108.0(5)
C8B C9B Fe1B 69.8(3)
C10B C9B Fe1B 69.7(3)
C8B C9B H9B 126.0
C10B C9B H9B 126.0
Fe1B C9B H9B 126.1
C6B C10B C9B 107.8(5)
C6B C10B Fe1B 69.9(3)
C9B C10B Fe1B 69.9(3)
C6B C10B H10B 126.1
C9B C10B H10B 126.1
Fe1B C10B H10B 125.6
C12B C11B C16B 119.0(4)
C12B C11B P1B 119.5(3)
C16B C11B P1B 121.4(3)
C11B C12B C13B 120.4(4)
C11B C12B H12B 119.8
C13B C12B H12B 119.8
C14B C13B C12B 120.0(4)
C14B C13B H13B 120.0
C12B C13B H13B 120.0
C13B C14B C15B 120.4(4)
C13B C14B H14B 119.8
C15B C14B H14B 119.8
C14B C15B C16B 120.0(4)
C14B C15B H15B 120.0
C16B C15B H15B 120.0
C15B C16B C11B 120.2(4)
C15B C16B H16B 119.9
C11B C16B H16B 119.9
C22B C21B C26B 119.1(4)
C22B C21B P1B 120.8(3)
C26B C21B P1B 120.0(3)
C21B C22B C23B 120.0(4)
C21B C22B H22B 120.0
C23B C22B H22B 120.0
C24B C23B C22B 120.1(5)
C24B C23B H23B 119.9
C22B C23B H23B 119.9
C25B C24B C23B 120.1(5)
C25B C24B H24B 120.0
C23B C24B H24B 120.0
C24B C25B C26B 120.5(5)
C24B C25B H25B 119.8
C26B C25B H25B 119.8
C25B C26B C21B 120.2(4)
C25B C26B H26B 119.9
C21B C26B H26B 119.9
C32B C31B Pd1B 73.1(3)
C32B C31B H31C 120.0
Pd1B C31B H31C 71.2
C32B C31B H31D 120.0
Pd1B C31B H31D 127.8
H31C C31B H31D 120.0
C33B C32B C31B 120.1(5)
C33B C32B Pd1B 74.3(3)
C31B C32B Pd1B 68.6(3)
C33B C32B H32B 120.0
C31B C32B H32B 120.0
Pd1B C32B H32B 129.6
C32B C33B Pd1B 69.3(3)
C32B C33B H33C 120.0
Pd1B C33B H33C 71.9
C32B C33B H33D 120.0
Pd1B C33B H33D 131.6
H33C C33B H33D 120.0
Cl2 C100 Cl1 113.5(5)
Cl2 C100 H10C 108.9
Cl1 C100 H10C 108.9
Cl2 C100 H10D 108.9
Cl1 C100 H10D 108.9
H10C C100 H10D 107.7

loop_
_geom_bond_atom_site_label_1
_geom_bond_atom_site_label_2
_geom_bond_distance
Pd1A C31A 2.101(5)
Pd1A O1A 2.127(3)
Pd1A C32A 2.165(5)
Pd1A C33A 2.230(5)
Pd1A P1A 2.2814(10)
Fe1A C1A 2.002(4)
Fe1A C10A 2.020(6)
Fe1A C9A 2.022(7)
Fe1A C8A 2.023(7)
Fe1A C2A 2.026(4)
Fe1A C7A 2.028(6)
Fe1A C6A 2.038(6)
Fe1A C5A 2.042(4)
Fe1A C3A 2.046(5)
Fe1A C4A 2.065(5)
S1A O3A 1.440(3)
S1A O2A 1.447(4)
S1A O1A 1.483(3)
S1A C1A 1.755(4)
P1A C2A 1.797(4)
P1A C11A 1.815(4)
P1A C21A 1.823(4)
C1A C5A 1.415(5)
C1A C2A 1.438(5)
C2A C3A 1.427(5)
C3A C4A 1.416(6)
C3A H3A 0.9400
C4A C5A 1.413(6)
C4A H4A 0.9400
C5A H5A 0.9400
C6A C10A 1.282(11)
C6A C7A 1.319(12)
C6A H6A 0.9400
C7A C8A 1.443(16)
C7A H7A 0.9400
C8A C9A 1.529(17)
C8A H8A 0.9400
C9A C10A 1.289(13)
C9A H9A 0.9400
C10A H10A 0.9400
C11A C12A 1.389(5)
C11A C16A 1.407(5)
C12A C13A 1.392(5)
C12A H12A 0.9400
C13A C14A 1.379(6)
C13A H13A 0.9400
C14A C15A 1.392(6)
C14A H14A 0.9400
C15A C16A 1.375(6)
C15A H15A 0.9400
C16A H16A 0.9400
C21A C26A 1.384(6)
C21A C22A 1.385(6)
C22A C23A 1.390(6)
C22A H22A 0.9400
C23A C24A 1.374(8)
C23A H23A 0.9400
C24A C25A 1.365(8)
C24A H24A 0.9400
C25A C26A 1.397(7)
C25A H25A 0.9400
C26A H26A 0.9400
C31A C32A 1.408(8)
C31A H31A 0.9400
C31A H31B 0.9400
C32A C33A 1.365(8)
C32A H32A 0.9400
C33A H33A 0.9400
C33A H33B 0.9400
Pd1B C31B 2.097(5)
Pd1B O1B 2.129(3)
Pd1B C32B 2.156(5)
Pd1B C33B 2.218(5)
Pd1B P1B 2.2828(10)
Fe1B C1B 2.002(4)
Fe1B C2B 2.032(4)
Fe1B C8B 2.043(5)
Fe1B C6B 2.043(5)
Fe1B C10B 2.044(5)
Fe1B C7B 2.048(5)
Fe1B C9B 2.048(4)
Fe1B C5B 2.048(4)
Fe1B C3B 2.055(4)
Fe1B C4B 2.073(4)
S1B O3B 1.442(3)
S1B O2B 1.443(3)
S1B O1B 1.480(3)
S1B C1B 1.761(4)
P1B C2B 1.799(4)
P1B C21B 1.819(4)
P1B C11B 1.822(4)
C1B C5B 1.434(6)
C1B C2B 1.438(5)
C2B C3B 1.440(5)
C3B C4B 1.417(6)
C3B H3B 0.9400
C4B C5B 1.415(6)
C4B H4B 0.9400
C5B H5B 0.9400
C6B C10B 1.399(9)
C6B C7B 1.405(9)
C6B H6B 0.9400
C7B C8B 1.406(8)
C7B H7B 0.9400
C8B C9B 1.396(8)
C8B H8B 0.9400
C9B C10B 1.413(8)
C9B H9B 0.9400
C10B H10B 0.9400
C11B C12B 1.388(6)
C11B C16B 1.401(6)
C12B C13B 1.389(6)
C12B H12B 0.9400
C13B C14B 1.379(7)
C13B H13B 0.9400
C14B C15B 1.380(7)
C14B H14B 0.9400
C15B C16B 1.385(6)
C15B H15B 0.9400
C16B H16B 0.9400
C21B C22B 1.390(6)
C21B C26B 1.391(6)
C22B C23B 1.394(6)
C22B H22B 0.9400
C23B C24B 1.381(8)
C23B H23B 0.9400
C24B C25B 1.367(8)
C24B H24B 0.9400
C25B C26B 1.388(7)
C25B H25B 0.9400
C26B H26B 0.9400
C31B C32B 1.396(8)
C31B H31C 0.9400
C31B H31D 0.9400
C32B C33B 1.369(9)
C32B H32B 0.9400
C33B H33C 0.9400
C33B H33D 0.9400
C100 Cl2 1.708(10)
C100 Cl1 1.720(9)
C100 H10C 0.9800
C100 H10D 0.9800

loop_
_geom_torsion_atom_site_label_1
_geom_torsion_atom_site_label_2
_geom_torsion_atom_site_label_3
_geom_torsion_atom_site_label_4
_geom_torsion
C31A Pd1A P1A C2A 161.1(2)
O1A Pd1A P1A C2A -11.84(16)
C32A Pd1A P1A C2A -175.9(2)
C33A Pd1A P1A C2A 158.5(7)
C31A Pd1A P1A C11A 38.8(2)
O1A Pd1A P1A C11A -134.21(17)
C32A Pd1A P1A C11A 61.8(2)
C33A Pd1A P1A C11A 36.1(7)
C31A Pd1A P1A C21A -81.9(2)
O1A Pd1A P1A C21A 105.18(17)
C32A Pd1A P1A C21A -58.9(2)
C33A Pd1A P1A C21A -84.5(7)
O3A S1A O1A Pd1A 169.4(2)
O2A S1A O1A Pd1A -61.4(3)
C1A S1A O1A Pd1A 54.2(3)
C31A Pd1A O1A S1A 176.7(5)
C32A Pd1A O1A S1A 134.8(3)
C33A Pd1A O1A S1A 153.1(3)
P1A Pd1A O1A S1A -29.3(3)
O3A S1A C1A C5A 25.2(4)
O2A S1A C1A C5A -97.7(3)
O1A S1A C1A C5A 143.2(3)
O3A S1A C1A C2A -159.3(4)
O2A S1A C1A C2A 77.9(4)
O1A S1A C1A C2A -41.2(4)
O3A S1A C1A Fe1A -65.7(3)
O2A S1A C1A Fe1A 171.4(2)
O1A S1A C1A Fe1A 52.4(3)
C10A Fe1A C1A C5A 178.3(6)
C9A Fe1A C1A C5A -148.4(5)
C8A Fe1A C1A C5A -99.9(7)
C2A Fe1A C1A C5A 118.6(3)
C7A Fe1A C1A C5A -61.4(6)
C6A Fe1A C1A C5A -32(7)
C3A Fe1A C1A C5A 80.4(3)
C4A Fe1A C1A C5A 37.0(3)
C10A Fe1A C1A C2A 59.8(6)
C9A Fe1A C1A C2A 93.1(5)
C8A Fe1A C1A C2A 141.5(7)
C7A Fe1A C1A C2A 180.0(5)
C6A Fe1A C1A C2A -150(7)
C5A Fe1A C1A C2A -118.6(3)
C3A Fe1A C1A C2A -38.2(2)
C4A Fe1A C1A C2A -81.5(2)
C10A Fe1A C1A S1A -64.0(7)
C9A Fe1A C1A S1A -30.7(5)
C8A Fe1A C1A S1A 17.8(7)
C2A Fe1A C1A S1A -123.7(3)
C7A Fe1A C1A S1A 56.3(6)
C6A Fe1A C1A S1A 86(7)
C5A Fe1A C1A S1A 117.7(4)
C3A Fe1A C1A S1A -161.9(3)
C4A Fe1A C1A S1A 154.7(3)
C5A C1A C2A C3A -1.0(4)
S1A C1A C2A C3A -177.1(3)
Fe1A C1A C2A C3A 60.0(3)
C5A C1A C2A P1A 177.5(3)
S1A C1A C2A P1A 1.4(5)
Fe1A C1A C2A P1A -121.5(3)
C5A C1A C2A Fe1A -61.0(3)
S1A C1A C2A Fe1A 122.9(3)
C11A P1A C2A C3A -27.8(4)
C21A P1A C2A C3A 80.2(4)
Pd1A P1A C2A C3A -157.6(3)
C11A P1A C2A C1A 154.0(3)
C21A P1A C2A C1A -98.0(3)
Pd1A P1A C2A C1A 24.2(4)
C11A P1A C2A Fe1A 65.6(3)
C21A P1A C2A Fe1A 173.6(2)
Pd1A P1A C2A Fe1A -64.3(2)
C1A Fe1A C2A C3A -118.2(3)
C10A Fe1A C2A C3A 94.2(4)
C9A Fe1A C2A C3A 134.8(5)
C8A Fe1A C2A C3A 179.6(6)
C7A Fe1A C2A C3A 62(15)
C6A Fe1A C2A C3A 59.4(6)
C5A Fe1A C2A C3A -80.2(3)
C4A Fe1A C2A C3A -37.0(3)
C10A Fe1A C2A C1A -147.5(4)
C9A Fe1A C2A C1A -107.0(5)
C8A Fe1A C2A C1A -62.2(7)
C7A Fe1A C2A C1A -180(100)
C6A Fe1A C2A C1A 177.6(5)
C5A Fe1A C2A C1A 38.0(2)
C3A Fe1A C2A C1A 118.2(3)
C4A Fe1A C2A C1A 81.2(2)
C1A Fe1A C2A P1A 118.7(3)
C10A Fe1A C2A P1A -28.9(5)
C9A Fe1A C2A P1A 11.7(5)
C8A Fe1A C2A P1A 56.5(7)
C7A Fe1A C2A P1A -61(15)
C6A Fe1A C2A P1A -63.7(6)
C5A Fe1A C2A P1A 156.6(3)
C3A Fe1A C2A P1A -123.1(4)
C4A Fe1A C2A P1A -160.1(3)
C1A C2A C3A C4A 0.9(5)
P1A C2A C3A C4A -177.6(3)
Fe1A C2A C3A C4A 59.6(3)
C1A C2A C3A Fe1A -58.7(3)
P1A C2A C3A Fe1A 122.8(3)
C1A Fe1A C3A C4A -81.0(3)
C10A Fe1A C3A C4A 135.7(4)
C9A Fe1A C3A C4A 170.8(4)
C8A Fe1A C3A C4A 168(100)
C2A Fe1A C3A C4A -119.9(4)
C7A Fe1A C3A C4A 61.8(5)
C6A Fe1A C3A C4A 96.0(4)
C5A Fe1A C3A C4A -36.9(3)
C1A Fe1A C3A C2A 38.9(2)
C10A Fe1A C3A C2A -104.4(4)
C9A Fe1A C3A C2A -69.3(5)
C8A Fe1A C3A C2A -72(100)
C7A Fe1A C3A C2A -178.3(4)
C6A Fe1A C3A C2A -144.1(4)
C5A Fe1A C3A C2A 83.0(3)
C4A Fe1A C3A C2A 119.9(4)
C2A C3A C4A C5A -0.4(5)
Fe1A C3A C4A C5A 58.0(3)
C2A C3A C4A Fe1A -58.4(3)
C1A Fe1A C4A C5A -37.7(2)
C10A Fe1A C4A C5A 172.2(4)
C9A Fe1A C4A C5A -179(55)
C8A Fe1A C4A C5A 59.7(6)
C2A Fe1A C4A C5A -82.8(3)
C7A Fe1A C4A C5A 98.6(4)
C6A Fe1A C4A C5A 139.3(4)
C3A Fe1A C4A C5A -120.4(4)
C1A Fe1A C4A C3A 82.7(3)
C10A Fe1A C4A C3A -67.3(4)
C9A Fe1A C4A C3A -58(2)
C8A Fe1A C4A C3A -179.9(6)
C2A Fe1A C4A C3A 37.7(2)
C7A Fe1A C4A C3A -141.0(4)
C6A Fe1A C4A C3A -100.3(4)
C5A Fe1A C4A C3A 120.4(4)
C3A C4A C5A C1A -0.2(5)
Fe1A C4A C5A C1A 57.9(3)
C3A C4A C5A Fe1A -58.1(3)
C2A C1A C5A C4A 0.8(4)
S1A C1A C5A C4A 177.1(3)
Fe1A C1A C5A C4A -59.6(3)
C2A C1A C5A Fe1A 60.3(3)
S1A C1A C5A Fe1A -123.3(3)
C1A Fe1A C5A C4A 119.8(3)
C10A Fe1A C5A C4A -52(3)
C9A Fe1A C5A C4A 179.7(6)
C8A Fe1A C5A C4A -143.2(6)
C2A Fe1A C5A C4A 81.0(3)
C7A Fe1A C5A C4A -98.1(4)
C6A Fe1A C5A C4A -62.5(5)
C3A Fe1A C5A C4A 36.9(2)
C10A Fe1A C5A C1A -172(3)
C9A Fe1A C5A C1A 59.9(6)
C8A Fe1A C5A C1A 97.0(6)
C2A Fe1A C5A C1A -38.8(2)
C7A Fe1A C5A C1A 142.1(4)
C6A Fe1A C5A C1A 177.7(5)
C3A Fe1A C5A C1A -82.9(2)
C4A Fe1A C5A C1A -119.8(3)
C1A Fe1A C6A C10A -152(6)
C9A Fe1A C6A C10A -34.0(7)
C8A Fe1A C6A C10A -82.7(9)
C2A Fe1A C6A C10A 59.5(9)
C7A Fe1A C6A C10A -120.4(11)
C5A Fe1A C6A C10A 178.0(6)
C3A Fe1A C6A C10A 97.0(7)
C4A Fe1A C6A C10A 140.3(7)
C1A Fe1A C6A C7A -32(7)
C10A Fe1A C6A C7A 120.4(11)
C9A Fe1A C6A C7A 86.4(8)
C8A Fe1A C6A C7A 37.7(8)
C2A Fe1A C6A C7A 179.9(5)
C5A Fe1A C6A C7A -61.6(9)
C3A Fe1A C6A C7A -142.6(6)
C4A Fe1A C6A C7A -99.3(7)
C10A C6A C7A C8A 2.1(9)
Fe1A C6A C7A C8A -58.0(5)
C10A C6A C7A Fe1A 60.1(6)
C1A Fe1A C7A C6A 177.5(6)
C10A Fe1A C7A C6A -35.3(7)
C9A Fe1A C7A C6A -76.0(7)
C8A Fe1A C7A C6A -121.6(9)
C2A Fe1A C7A C6A -3(15)
C5A Fe1A C7A C6A 139.2(6)
C3A Fe1A C7A C6A 58.0(8)
C4A Fe1A C7A C6A 95.8(7)
C1A Fe1A C7A C8A -60.8(8)
C10A Fe1A C7A C8A 86.4(7)
C9A Fe1A C7A C8A 45.6(6)
C2A Fe1A C7A C8A 119(15)
C6A Fe1A C7A C8A 121.6(9)
C5A Fe1A C7A C8A -99.2(7)
C3A Fe1A C7A C8A 179.6(6)
C4A Fe1A C7A C8A -142.6(7)
C6A C7A C8A C9A -2.6(8)
Fe1A C7A C8A C9A -62.1(4)
C6A C7A C8A Fe1A 59.5(6)
C1A Fe1A C8A C7A 142.6(4)
C10A Fe1A C8A C7A -74.1(5)
C9A Fe1A C8A C7A -109.2(6)
C2A Fe1A C8A C7A -178.2(4)
C6A Fe1A C8A C7A -34.3(5)
C5A Fe1A C8A C7A 98.5(5)
C3A Fe1A C8A C7A -106(100)
C4A Fe1A C8A C7A 61.5(6)
C1A Fe1A C8A C9A -108.2(5)
C10A Fe1A C8A C9A 35.1(5)
C2A Fe1A C8A C9A -69.0(6)
C7A Fe1A C8A C9A 109.2(6)
C6A Fe1A C8A C9A 74.9(5)
C5A Fe1A C8A C9A -152.3(5)
C3A Fe1A C8A C9A 3(100)
C4A Fe1A C8A C9A 170.7(5)
C7A C8A C9A C10A 2.3(7)
Fe1A C8A C9A C10A -61.0(5)
C7A C8A C9A Fe1A 63.3(4)
C1A Fe1A C9A C10A -149.4(5)
C8A Fe1A C9A C10A 117.9(9)
C2A Fe1A C9A C10A -103.5(6)
C7A Fe1A C9A C10A 75.2(6)
C6A Fe1A C9A C10A 33.7(6)
C5A Fe1A C9A C10A 171.0(5)
C3A Fe1A C9A C10A -62.0(7)
C4A Fe1A C9A C10A -11(3)
C1A Fe1A C9A C8A 92.7(6)
C10A Fe1A C9A C8A -117.9(9)
C2A Fe1A C9A C8A 138.6(6)
C7A Fe1A C9A C8A -42.8(6)
C6A Fe1A C9A C8A -84.3(7)
C5A Fe1A C9A C8A 53.0(8)
C3A Fe1A C9A C8A -180.0(6)
C4A Fe1A C9A C8A -129(2)
C7A C6A C10A C9A -0.4(10)
Fe1A C6A C10A C9A 59.7(6)
C7A C6A C10A Fe1A -60.0(6)
C8A C9A C10A C6A -1.4(9)
Fe1A C9A C10A C6A -60.1(6)
C8A C9A C10A Fe1A 58.7(5)
C1A Fe1A C10A C6A 177.4(6)
C9A Fe1A C10A C6A 123.6(10)
C8A Fe1A C10A C6A 81.9(9)
C2A Fe1A C10A C6A -143.0(6)
C7A Fe1A C10A C6A 36.3(7)
C5A Fe1A C10A C6A -12(3)
C3A Fe1A C10A C6A -98.2(7)
C4A Fe1A C10A C6A -58.4(8)
C1A Fe1A C10A C9A 53.8(9)
C8A Fe1A C10A C9A -41.7(8)
C2A Fe1A C10A C9A 93.4(7)
C7A Fe1A C10A C9A -87.4(7)
C6A Fe1A C10A C9A -123.6(10)
C5A Fe1A C10A C9A -135(3)
C3A Fe1A C10A C9A 138.1(6)
C4A Fe1A C10A C9A 178.0(6)
C2A P1A C11A C12A -108.1(3)
C21A P1A C11A C12A 143.3(3)
Pd1A P1A C11A C12A 17.8(4)
C2A P1A C11A C16A 71.5(3)
C21A P1A C11A C16A -37.1(4)
Pd1A P1A C11A C16A -162.5(3)
C16A C11A C12A C13A 0.7(6)
P1A C11A C12A C13A -179.6(3)
C11A C12A C13A C14A -0.7(6)
C12A C13A C14A C15A -0.5(7)
C13A C14A C15A C16A 1.5(7)
C14A C15A C16A C11A -1.4(7)
C12A C11A C16A C15A 0.3(6)
P1A C11A C16A C15A -179.3(3)
C2A P1A C21A C26A -154.2(4)
C11A P1A C21A C26A -44.9(4)
Pd1A P1A C21A C26A 84.1(4)
C2A P1A C21A C22A 25.6(4)
C11A P1A C21A C22A 134.9(4)
Pd1A P1A C21A C22A -96.0(4)
C26A C21A C22A C23A 1.2(7)
P1A C21A C22A C23A -178.7(4)
C21A C22A C23A C24A 1.7(9)
C22A C23A C24A C25A -2.5(9)
C23A C24A C25A C26A 0.5(9)
C22A C21A C26A C25A -3.2(7)
P1A C21A C26A C25A 176.7(4)
C24A C25A C26A C21A 2.4(9)
O1A Pd1A C31A C32A -54.4(8)
C33A Pd1A C31A C32A -29.0(3)
P1A Pd1A C31A C32A 151.8(3)
Pd1A C31A C32A C33A 56.5(4)
C31A Pd1A C32A C33A -130.9(5)
O1A Pd1A C32A C33A 31.9(4)
P1A Pd1A C32A C33A -169.3(3)
O1A Pd1A C32A C31A 162.8(3)
C33A Pd1A C32A C31A 130.9(5)
P1A Pd1A C32A C31A -38.4(4)
C31A C32A C33A Pd1A -53.5(4)
C31A Pd1A C33A C32A 30.7(3)
O1A Pd1A C33A C32A -156.1(3)
P1A Pd1A C33A C32A 33.6(9)
C31B Pd1B P1B C2B 160.0(2)
O1B Pd1B P1B C2B -13.67(16)
C32B Pd1B P1B C2B -177.6(2)
C33B Pd1B P1B C2B 154.4(8)
C31B Pd1B P1B C21B -83.7(2)
O1B Pd1B P1B C21B 102.62(17)
C32B Pd1B P1B C21B -61.4(2)
C33B Pd1B P1B C21B -89.3(8)
C31B Pd1B P1B C11B 38.5(2)
O1B Pd1B P1B C11B -135.13(18)
C32B Pd1B P1B C11B 60.9(2)
C33B Pd1B P1B C11B 32.9(8)
O3B S1B O1B Pd1B 171.1(2)
O2B S1B O1B Pd1B -58.9(3)
C1B S1B O1B Pd1B 57.0(3)
C31B Pd1B O1B S1B 171.7(5)
C32B Pd1B O1B S1B 134.4(3)
C33B Pd1B O1B S1B 152.5(3)
P1B Pd1B O1B S1B -30.3(3)
O3B S1B C1B C5B 23.0(4)
O2B S1B C1B C5B -100.2(4)
O1B S1B C1B C5B 140.3(3)
O3B S1B C1B C2B -160.5(3)
O2B S1B C1B C2B 76.3(4)
O1B S1B C1B C2B -43.2(4)
O3B S1B C1B Fe1B -67.9(3)
O2B S1B C1B Fe1B 168.9(2)
O1B S1B C1B Fe1B 49.4(3)
C2B Fe1B C1B C5B 118.2(3)
C8B Fe1B C1B C5B -113.2(3)
C6B Fe1B C1B C5B -45.6(7)
C10B Fe1B C1B C5B 174.4(4)
C7B Fe1B C1B C5B -73.1(3)
C9B Fe1B C1B C5B -154.5(3)
C3B Fe1B C1B C5B 80.0(3)
C4B Fe1B C1B C5B 36.9(2)
C8B Fe1B C1B C2B 128.6(3)
C6B Fe1B C1B C2B -163.8(6)
C10B Fe1B C1B C2B 56.2(5)
C7B Fe1B C1B C2B 168.7(3)
C9B Fe1B C1B C2B 87.3(3)
C5B Fe1B C1B C2B -118.2(3)
C3B Fe1B C1B C2B -38.2(2)
C4B Fe1B C1B C2B -81.3(2)
C2B Fe1B C1B S1B -122.9(4)
C8B Fe1B C1B S1B 5.7(3)
C6B Fe1B C1B S1B 73.3(7)
C10B Fe1B C1B S1B -66.7(5)
C7B Fe1B C1B S1B 45.8(4)
C9B Fe1B C1B S1B -35.7(3)
C5B Fe1B C1B S1B 118.9(4)
C3B Fe1B C1B S1B -161.1(3)
C4B Fe1B C1B S1B 155.8(3)
C5B C1B C2B C3B -1.5(4)
S1B C1B C2B C3B -178.4(3)
Fe1B C1B C2B C3B 59.7(3)
C5B C1B C2B P1B 176.6(3)
S1B C1B C2B P1B -0.4(5)
Fe1B C1B C2B P1B -122.2(3)
C5B C1B C2B Fe1B -61.2(3)
S1B C1B C2B Fe1B 121.8(3)
C21B P1B C2B C1B -92.3(3)
C11B P1B C2B C1B 157.8(3)
Pd1B P1B C2B C1B 27.6(4)
C21B P1B C2B C3B 85.4(4)
C11B P1B C2B C3B -24.5(4)
Pd1B P1B C2B C3B -154.8(3)
C21B P1B C2B Fe1B 178.9(2)
C11B P1B C2B Fe1B 68.9(3)
Pd1B P1B C2B Fe1B -61.3(3)
C8B Fe1B C2B C1B -71.1(3)
C6B Fe1B C2B C1B 168.8(4)
C10B Fe1B C2B C1B -155.6(3)
C7B Fe1B C2B C1B -36.2(8)
C9B Fe1B C2B C1B -112.3(3)
C5B Fe1B C2B C1B 38.5(2)
C3B Fe1B C2B C1B 118.6(3)
C4B Fe1B C2B C1B 81.7(2)
C1B Fe1B C2B C3B -118.6(3)
C8B Fe1B C2B C3B 170.3(3)
C6B Fe1B C2B C3B 50.2(5)
C10B Fe1B C2B C3B 85.9(3)
C7B Fe1B C2B C3B -154.8(7)
C9B Fe1B C2B C3B 129.1(3)
C5B Fe1B C2B C3B -80.0(2)
C4B Fe1B C2B C3B -36.9(2)
C1B Fe1B C2B P1B 118.9(3)
C8B Fe1B C2B P1B 47.8(4)
C6B Fe1B C2B P1B -72.3(5)
C10B Fe1B C2B P1B -36.7(3)
C7B Fe1B C2B P1B 82.7(8)
C9B Fe1B C2B P1B 6.6(3)
C5B Fe1B C2B P1B 157.4(3)
C3B Fe1B C2B P1B -122.5(4)
C4B Fe1B C2B P1B -159.4(3)
C1B C2B C3B C4B 1.3(4)
P1B C2B C3B C4B -176.8(3)
Fe1B C2B C3B C4B 59.6(3)
C1B C2B C3B Fe1B -58.3(2)
P1B C2B C3B Fe1B 123.7(3)
C1B Fe1B C3B C4B -81.2(3)
C2B Fe1B C3B C4B -119.8(3)
C8B Fe1B C3B C4B -155.6(8)
C6B Fe1B C3B C4B 82.5(3)
C10B Fe1B C3B C4B 125.8(3)
C7B Fe1B C3B C4B 45.8(5)
C9B Fe1B C3B C4B 167.2(3)
C5B Fe1B C3B C4B -36.6(2)
C1B Fe1B C3B C2B 38.7(2)
C8B Fe1B C3B C2B -35.7(9)
C6B Fe1B C3B C2B -157.7(3)
C10B Fe1B C3B C2B -114.4(3)
C7B Fe1B C3B C2B 165.6(4)
C9B Fe1B C3B C2B -73.0(3)
C5B Fe1B C3B C2B 83.2(2)
C4B Fe1B C3B C2B 119.8(3)
C2B C3B C4B C5B -0.6(5)
Fe1B C3B C4B C5B 57.7(3)
C2B C3B C4B Fe1B -58.3(3)
C1B Fe1B C4B C5B -38.1(2)
C2B Fe1B C4B C5B -83.0(3)
C8B Fe1B C4B C5B 47.7(5)
C6B Fe1B C4B C5B 123.8(3)
C10B Fe1B C4B C5B 163.4(3)
C7B Fe1B C4B C5B 81.2(3)
C9B Fe1B C4B C5B -168.7(8)
C3B Fe1B C4B C5B -120.9(4)
C1B Fe1B C4B C3B 82.8(3)
C2B Fe1B C4B C3B 37.9(2)
C8B Fe1B C4B C3B 168.6(4)
C6B Fe1B C4B C3B -115.3(3)
C10B Fe1B C4B C3B -75.7(3)
C7B Fe1B C4B C3B -157.9(3)
C9B Fe1B C4B C3B -47.8(9)
C5B Fe1B C4B C3B 120.9(4)
C3B C4B C5B C1B -0.4(5)
Fe1B C4B C5B C1B 57.6(3)
C3B C4B C5B Fe1B -57.9(3)
C2B C1B C5B C4B 1.1(4)
S1B C1B C5B C4B 178.2(3)
Fe1B C1B C5B C4B -59.6(3)
C2B C1B C5B Fe1B 60.7(3)
S1B C1B C5B Fe1B -122.2(3)
C1B Fe1B C5B C4B 119.7(3)
C2B Fe1B C5B C4B 80.9(3)
C8B Fe1B C5B C4B -156.4(3)
C6B Fe1B C5B C4B -75.5(3)
C10B Fe1B C5B C4B -51.9(8)
C7B Fe1B C5B C4B -114.9(3)
C9B Fe1B C5B C4B 174.4(4)
C3B Fe1B C5B C4B 36.5(2)
C2B Fe1B C5B C1B -38.8(2)
C8B Fe1B C5B C1B 83.9(3)
C6B Fe1B C5B C1B 164.8(3)
C10B Fe1B C5B C1B -171.6(7)
C7B Fe1B C5B C1B 125.4(3)
C9B Fe1B C5B C1B 54.7(5)
C3B Fe1B C5B C1B -83.2(2)
C4B Fe1B C5B C1B -119.7(3)
C1B Fe1B C6B C10B -154.8(6)
C2B Fe1B C6B C10B 50.9(6)
C8B Fe1B C6B C10B -81.3(4)
C7B Fe1B C6B C10B -118.9(5)
C9B Fe1B C6B C10B -38.0(3)
C5B Fe1B C6B C10B 169.8(3)
C3B Fe1B C6B C10B 86.6(4)
C4B Fe1B C6B C10B 128.8(3)
C1B Fe1B C6B C7B -35.9(8)
C2B Fe1B C6B C7B 169.8(4)
C8B Fe1B C6B C7B 37.6(3)
C10B Fe1B C6B C7B 118.9(5)
C9B Fe1B C6B C7B 80.9(4)
C5B Fe1B C6B C7B -71.2(4)
C3B Fe1B C6B C7B -154.5(3)
C4B Fe1B C6B C7B -112.3(3)
C10B C6B C7B C8B 0.5(6)
Fe1B C6B C7B C8B -59.5(4)
C10B C6B C7B Fe1B 60.0(3)
C1B Fe1B C7B C6B 167.6(3)
C2B Fe1B C7B C6B -163.7(6)
C8B Fe1B C7B C6B -119.1(5)
C10B Fe1B C7B C6B -37.6(3)
C9B Fe1B C7B C6B -81.5(4)
C5B Fe1B C7B C6B 126.5(3)
C3B Fe1B C7B C6B 53.5(6)
C4B Fe1B C7B C6B 85.0(4)
C1B Fe1B C7B C8B -73.3(4)
C2B Fe1B C7B C8B -44.6(9)
C6B Fe1B C7B C8B 119.1(5)
C10B Fe1B C7B C8B 81.5(4)
C9B Fe1B C7B C8B 37.6(3)
C5B Fe1B C7B C8B -114.4(3)
C3B Fe1B C7B C8B 172.6(4)
C4B Fe1B C7B C8B -155.9(3)
C6B C7B C8B C9B -0.8(6)
Fe1B C7B C8B C9B -60.2(3)
C6B C7B C8B Fe1B 59.5(4)
C1B Fe1B C8B C9B -116.2(3)
C2B Fe1B C8B C9B -75.1(4)
C6B Fe1B C8B C9B 81.2(4)
C10B Fe1B C8B C9B 37.7(3)
C7B Fe1B C8B C9B 118.8(5)
C5B Fe1B C8B C9B -159.6(3)
C3B Fe1B C8B C9B -46.1(10)
C4B Fe1B C8B C9B 167.8(4)
C1B Fe1B C8B C7B 125.0(4)
C2B Fe1B C8B C7B 166.1(3)
C6B Fe1B C8B C7B -37.6(4)
C10B Fe1B C8B C7B -81.0(4)
C9B Fe1B C8B C7B -118.8(5)
C5B Fe1B C8B C7B 81.7(4)
C3B Fe1B C8B C7B -164.8(8)
C4B Fe1B C8B C7B 49.1(6)
C7B C8B C9B C10B 0.7(5)
Fe1B C8B C9B C10B -59.4(3)
C7B C8B C9B Fe1B 60.1(3)
C1B Fe1B C9B C8B 80.6(3)
C2B Fe1B C9B C8B 125.6(3)
C6B Fe1B C9B C8B -81.6(4)
C10B Fe1B C9B C8B -119.2(5)
C7B Fe1B C9B C8B -37.9(4)
C5B Fe1B C9B C8B 42.3(6)
C3B Fe1B C9B C8B 167.6(3)
C4B Fe1B C9B C8B -153.7(8)
C1B Fe1B C9B C10B -160.2(3)
C2B Fe1B C9B C10B -115.2(3)
C8B Fe1B C9B C10B 119.2(5)
C6B Fe1B C9B C10B 37.7(4)
C7B Fe1B C9B C10B 81.4(4)
C5B Fe1B C9B C10B 161.5(4)
C3B Fe1B C9B C10B -73.2(4)
C4B Fe1B C9B C10B -34.5(10)
C7B C6B C10B C9B -0.1(6)
Fe1B C6B C10B C9B 59.9(3)
C7B C6B C10B Fe1B -60.0(4)
C8B C9B C10B C6B -0.4(5)
Fe1B C9B C10B C6B -59.9(3)
C8B C9B C10B Fe1B 59.5(3)
C1B Fe1B C10B C6B 162.6(4)
C2B Fe1B C10B C6B -157.1(3)
C8B Fe1B C10B C6B 81.4(4)
C7B Fe1B C10B C6B 37.7(4)
C9B Fe1B C10B C6B 118.7(5)
C5B Fe1B C10B C6B -30.5(9)
C3B Fe1B C10B C6B -112.6(3)
C4B Fe1B C10B C6B -70.8(4)
C1B Fe1B C10B C9B 43.9(6)
C2B Fe1B C10B C9B 84.2(4)
C8B Fe1B C10B C9B -37.3(3)
C6B Fe1B C10B C9B -118.7(5)
C7B Fe1B C10B C9B -81.0(4)
C5B Fe1B C10B C9B -149.2(6)
C3B Fe1B C10B C9B 128.7(3)
C4B Fe1B C10B C9B 170.5(3)
C2B P1B C11B C12B -96.5(3)
C21B P1B C11B C12B 153.3(3)
Pd1B P1B C11B C12B 28.1(4)
C2B P1B C11B C16B 80.9(4)
C21B P1B C11B C16B -29.3(4)
Pd1B P1B C11B C16B -154.5(3)
C16B C11B C12B C13B -2.0(6)
P1B C11B C12B C13B 175.5(3)
C11B C12B C13B C14B 1.4(7)
C12B C13B C14B C15B -0.4(7)
C13B C14B C15B C16B 0.0(7)
C14B C15B C16B C11B -0.6(7)
C12B C11B C16B C15B 1.5(6)
P1B C11B C16B C15B -175.9(3)
C2B P1B C21B C22B 22.2(4)
C11B P1B C21B C22B 131.8(4)
Pd1B P1B C21B C22B -97.5(4)
C2B P1B C21B C26B -161.6(3)
C11B P1B C21B C26B -52.0(4)
Pd1B P1B C21B C26B 78.7(4)
C26B C21B C22B C23B -0.4(7)
P1B C21B C22B C23B 175.9(4)
C21B C22B C23B C24B 0.9(8)
C22B C23B C24B C25B 0.0(9)
C23B C24B C25B C26B -1.3(9)
C24B C25B C26B C21B 1.8(8)
C22B C21B C26B C25B -1.0(7)
P1B C21B C26B C25B -177.2(4)
O1B Pd1B C31B C32B -49.3(8)
C33B Pd1B C31B C32B -28.5(3)
P1B Pd1B C31B C32B 152.9(3)
Pd1B C31B C32B C33B 55.6(4)
C31B Pd1B C32B C33B -132.1(5)
O1B Pd1B C32B C33B 31.4(4)
P1B Pd1B C32B C33B -169.4(3)
O1B Pd1B C32B C31B 163.5(3)
C33B Pd1B C32B C31B 132.1(5)
P1B Pd1B C32B C31B -37.3(4)
C31B C32B C33B Pd1B -53.0(4)
C31B Pd1B C33B C32B 29.9(3)
O1B Pd1B C33B C32B -156.1(3)
P1B Pd1B C33B C32B 35.9(10)
